data_7123657
loop_
_publ_author_name
'Wang, Yuzhong'
'Maxi, Nirva A.'
'Xie, Yaoming'
'Wei, Pingrong'
'Schaefer, Henry F.'
'Robinson, Gregory'

_publ_section_title
;
 Lewis base-complexed magnesium dithiolenes
;
_journal_name_full 'Chemical Communications'
_journal_paper_doi 10.1039/C9CC03427G
_journal_year 2019
_chemical_formula_sum 'C43 H66 Mg N2 O4 S3'
_chemical_formula_weight 795.46
_space_group_crystal_system orthorhombic
_space_group_IT_number 18
_space_group_name_Hall 'P 2 2ab'
_space_group_name_H-M_alt 'P 21 21 2'
_symmetry_space_group_name_Hall 'P 2 2ab'
_symmetry_space_group_name_H-M 'P 21 21 2'
_atom_sites_solution_hydrogens geom
_audit_creation_method SHELXL-2014/7
_audit_update_record
;
2019-04-10 deposited with the CCDC.    2019-06-14 downloaded from the CCDC.
;
_cell_angle_alpha 90
_cell_angle_beta 90
_cell_angle_gamma 90
_cell_formula_units_Z 2
_cell_length_a 13.3056(6)
_cell_length_b 13.8070(7)
_cell_length_c 12.8135(6)
_cell_measurement_reflns_used 9561
_cell_measurement_temperature 296(2)
_cell_measurement_theta_max 28.29
_cell_measurement_theta_min 2.65
_cell_volume 2353.97(19)
_computing_cell_refinement 'Bruker SAINT'
_computing_data_collection 'Bruker APEX3'
_computing_data_reduction 'Bruker SAINT'
_computing_molecular_graphics 'Bruker SHELXTL'
_computing_publication_material 'Bruker SHELXTL'
_computing_structure_refinement 'SHELXL-2014/7 (Sheldrick, 2014)'
_computing_structure_solution 'SHELXS-97 (Sheldrick 2008)'
_diffrn_ambient_temperature 296(2)
_diffrn_measured_fraction_theta_full 0.996
_diffrn_measured_fraction_theta_max 0.997
_diffrn_measurement_device_type 'Bruker D8 Quest PHOTON 100 CMOS'
_diffrn_measurement_method 'Omega/phi scans'
_diffrn_radiation_type MoK\a
_diffrn_radiation_wavelength 0.71073
_diffrn_reflns_av_R_equivalents 0.0396
_diffrn_reflns_av_unetI/netI 0.0303
_diffrn_reflns_Laue_measured_fraction_full 0.996
_diffrn_reflns_Laue_measured_fraction_max 0.997
_diffrn_reflns_limit_h_max 17
_diffrn_reflns_limit_h_min -17
_diffrn_reflns_limit_k_max 18
_diffrn_reflns_limit_k_min -18
_diffrn_reflns_limit_l_max 16
_diffrn_reflns_limit_l_min -16
_diffrn_reflns_number 38275
_diffrn_reflns_point_group_measured_fraction_full 0.997
_diffrn_reflns_point_group_measured_fraction_max 0.998
_diffrn_reflns_theta_full 25.242
_diffrn_reflns_theta_max 27.876
_diffrn_reflns_theta_min 2.207
_diffrn_source Imus
_exptl_absorpt_coefficient_mu 0.210
_exptl_absorpt_correction_T_max 0.7457
_exptl_absorpt_correction_T_min 0.6384
_exptl_absorpt_correction_type multi-scan
_exptl_absorpt_process_details 'BRUKER SADABS'
_exptl_crystal_colour colorless
_exptl_crystal_density_diffrn 1.122
_exptl_crystal_description plate
_exptl_crystal_F_000 860
_exptl_crystal_size_max 0.320
_exptl_crystal_size_mid 0.180
_exptl_crystal_size_min 0.100
_refine_diff_density_max 0.288
_refine_diff_density_min -0.284
_refine_diff_density_rms 0.037
_refine_ls_abs_structure_details
;
 Flack x determined using 1441 quotients [(I+)-(I-)]/[(I+)+(I-)]
 (Parsons, Flack and Wagner, Acta Cryst. B69 (2013) 249-259).
;
_refine_ls_abs_structure_Flack 0.364(19)
_refine_ls_extinction_method none
_refine_ls_goodness_of_fit_ref 1.048
_refine_ls_hydrogen_treatment constr
_refine_ls_matrix_type full
_refine_ls_number_parameters 371
_refine_ls_number_reflns 5611
_refine_ls_number_restraints 500
_refine_ls_restrained_S_all 1.338
_refine_ls_R_factor_all 0.0788
_refine_ls_R_factor_gt 0.0519
_refine_ls_shift/su_max 0.002
_refine_ls_shift/su_mean 0.000
_refine_ls_structure_factor_coef Fsqd
_refine_ls_weighting_details 'w=1/[\s^2^(Fo^2^)+(0.0719P)^2^+0.2954P] where P=(Fo^2^+2Fc^2^)/3'
_refine_ls_weighting_scheme calc
_refine_ls_wR_factor_gt 0.1236
_refine_ls_wR_factor_ref 0.1372
_reflns_Friedel_coverage 0.779
_reflns_Friedel_fraction_full 0.999
_reflns_Friedel_fraction_max 0.999
_reflns_number_gt 4111
_reflns_number_total 5611
_reflns_threshold_expression 'I > 2\s(I)'
_cod_data_source_file c9cc03427g2.cif
_cod_data_source_block j1_a_CCDC1
_cod_database_code 7123657
_shelx_shelxl_version_number 2014/7
_shelx_space_group_comment
;
The symmetry employed for this shelxl refinement is uniquely defined
by the following loop, which should always be used as a source of
symmetry information in preference to the above space-group names.
They are only intended as comments.
;
_shelx_estimated_absorpt_t_min 0.936
_shelx_estimated_absorpt_t_max 0.979

loop_
_space_group_symop_operation_xyz
'x, y, z'
'-x, -y, z'
'-x+1/2, y+1/2, -z'
'x+1/2, -y+1/2, -z'

loop_
_atom_site_label
_atom_site_type_symbol
_atom_site_fract_x
_atom_site_fract_y
_atom_site_fract_z
_atom_site_U_iso_or_equiv
_atom_site_adp_type
_atom_site_occupancy
_atom_site_site_symmetry_order
_atom_site_calc_flag
_atom_site_refinement_flags_posn
_atom_site_refinement_flags_adp
_atom_site_refinement_flags_occupancy
_atom_site_disorder_assembly
_atom_site_disorder_group
Mg1 Mg 0.5000 0.5000 0.42030(10) 0.0501(4) Uani 1 2 d DS T P . .
S1 S 0.5000 0.5000 0.9684(5) 0.098(3) Uani 0.5 2 d DS TU P . .
S1' S 0.5255(9) 0.4659(9) 0.9563(6) 0.083(2) Uani 0.25 1 d D U P . .
S2 S 0.61088(6) 0.57328(8) 0.56034(6) 0.0659(3) Uani 1 1 d . . . . .
N1 N 0.5670(2) 0.5453(3) 0.7681(2) 0.0753(10) Uani 1 1 d . . . . .
C1 C 0.5000 0.5000 0.8341(4) 0.093(2) Uani 1 2 d DS TU P . .
C2 C 0.5422(3) 0.5277(3) 0.6633(2) 0.0591(9) Uani 1 1 d . . . . .
C3 C 0.6479(3) 0.6037(3) 0.8048(2) 0.0706(11) Uani 1 1 d . . . . .
C4 C 0.7411(4) 0.5611(4) 0.8201(3) 0.0820(13) Uani 1 1 d D . . . .
C5 C 0.8175(4) 0.6202(5) 0.8589(4) 0.0989(16) Uani 1 1 d . . . . .
H5 H 0.8807 0.5936 0.8708 0.119 Uiso 1 1 calc R U . . .
C6 C 0.8019(4) 0.7158(4) 0.8798(4) 0.0986(16) Uani 1 1 d . . . . .
H6 H 0.8538 0.7531 0.9069 0.118 Uiso 1 1 calc R U . . .
C7 C 0.7118(4) 0.7564(4) 0.8615(4) 0.0879(13) Uani 1 1 d . . . . .
H7 H 0.7031 0.8222 0.8742 0.105 Uiso 1 1 calc R U . . .
C8 C 0.6301(3) 0.7014(4) 0.8233(3) 0.0780(12) Uani 1 1 d . . . . .
C9 C 0.5322(3) 0.7507(5) 0.8050(4) 0.1027(16) Uani 1 1 d . . . . .
H9 H 0.4860 0.7013 0.7783 0.123 Uiso 1 1 calc R U . . .
C10 C 0.5383(5) 0.8281(5) 0.7231(6) 0.134(2) Uani 1 1 d . . . . .
H10A H 0.4734 0.8574 0.7143 0.201 Uiso 1 1 calc R U . . .
H10B H 0.5859 0.8764 0.7443 0.201 Uiso 1 1 calc R U . . .
H10C H 0.5595 0.7999 0.6582 0.201 Uiso 1 1 calc R U . . .
C11 C 0.4879(6) 0.7868(9) 0.9076(6) 0.200(4) Uani 1 1 d . . . . .
H11A H 0.4858 0.7344 0.9569 0.299 Uiso 1 1 calc R U . . .
H11B H 0.5290 0.8380 0.9347 0.299 Uiso 1 1 calc R U . . .
H11C H 0.4211 0.8105 0.8957 0.299 Uiso 1 1 calc R U . . .
C12 C 0.7746(19) 0.4569(9) 0.7999(14) 0.101(5) Uani 0.60(6) 1 d D U P A 1
H12 H 0.7121 0.4238 0.7806 0.121 Uiso 0.60(6) 1 calc R U P A 1
C13 C 0.8417(18) 0.441(3) 0.706(2) 0.130(7) Uani 0.60(6) 1 d D U P A 1
H13A H 0.8166 0.4778 0.6484 0.194 Uiso 0.60(6) 1 calc R U P A 1
H13B H 0.9087 0.4622 0.7228 0.194 Uiso 0.60(6) 1 calc R U P A 1
H13C H 0.8426 0.3736 0.6888 0.194 Uiso 0.60(6) 1 calc R U P A 1
C14 C 0.811(4) 0.4004(17) 0.894(2) 0.179(11) Uani 0.60(6) 1 d D U P A 1
H14A H 0.7673 0.4118 0.9516 0.268 Uiso 0.60(6) 1 calc R U P A 1
H14B H 0.8120 0.3326 0.8772 0.268 Uiso 0.60(6) 1 calc R U P A 1
H14C H 0.8781 0.4211 0.9112 0.268 Uiso 0.60(6) 1 calc R U P A 1
C12' C 0.740(2) 0.4529(10) 0.8008(18) 0.082(5) Uani 0.40(6) 1 d D U P A 2
H12' H 0.6774 0.4327 0.7674 0.098 Uiso 0.40(6) 1 calc R U P A 2
C13' C 0.827(3) 0.437(4) 0.731(3) 0.131(11) Uani 0.40(6) 1 d D U P A 2
H13D H 0.8145 0.4692 0.6652 0.196 Uiso 0.40(6) 1 calc R U P A 2
H13E H 0.8863 0.4638 0.7620 0.196 Uiso 0.40(6) 1 calc R U P A 2
H13F H 0.8358 0.3693 0.7189 0.196 Uiso 0.40(6) 1 calc R U P A 2
C14' C 0.752(3) 0.406(2) 0.9062(19) 0.120(8) Uani 0.40(6) 1 d D U P A 2
H14D H 0.6938 0.4182 0.9479 0.180 Uiso 0.40(6) 1 calc R U P A 2
H14E H 0.7601 0.3369 0.8974 0.180 Uiso 0.40(6) 1 calc R U P A 2
H14F H 0.8106 0.4314 0.9404 0.180 Uiso 0.40(6) 1 calc R U P A 2
O1 O 0.3966(12) 0.4471(14) 0.3054(9) 0.061(3) Uani 0.518(9) 1 d D U P B 1
C15 C 0.2930(8) 0.4306(16) 0.3206(8) 0.143(5) Uani 0.518(9) 1 d D U P B 1
H15A H 0.2642 0.4799 0.3655 0.171 Uiso 0.518(9) 1 calc R U P B 1
H15B H 0.2815 0.3675 0.3517 0.171 Uiso 0.518(9) 1 calc R U P B 1
C16 C 0.2491(9) 0.4354(16) 0.2159(11) 0.128(5) Uani 0.518(9) 1 d D U P B 1
H16A H 0.1835 0.4049 0.2135 0.154 Uiso 0.518(9) 1 calc R U P B 1
H16B H 0.2437 0.5017 0.1914 0.154 Uiso 0.518(9) 1 calc R U P B 1
C17 C 0.3270(10) 0.3782(14) 0.1535(11) 0.127(5) Uani 0.518(9) 1 d D U P B 1
H17A H 0.3203 0.3880 0.0788 0.152 Uiso 0.518(9) 1 calc R U P B 1
H17B H 0.3254 0.3095 0.1694 0.152 Uiso 0.518(9) 1 calc R U P B 1
C18 C 0.4150(8) 0.4258(15) 0.1961(7) 0.135(5) Uani 0.518(9) 1 d D U P B 1
H18A H 0.4732 0.3840 0.1893 0.162 Uiso 0.518(9) 1 calc R U P B 1
H18B H 0.4281 0.4853 0.1582 0.162 Uiso 0.518(9) 1 calc R U P B 1
O1' O 0.4069(13) 0.4445(17) 0.2980(10) 0.063(4) Uani 0.482(9) 1 d D U P B 2
C15' C 0.3622(13) 0.3545(9) 0.3006(12) 0.133(5) Uani 0.482(9) 1 d D U P B 2
H15C H 0.3467 0.3369 0.3721 0.160 Uiso 0.482(9) 1 calc R U P B 2
H15D H 0.4077 0.3063 0.2723 0.160 Uiso 0.482(9) 1 calc R U P B 2
C16' C 0.2709(12) 0.3571(12) 0.2394(13) 0.127(5) Uani 0.482(9) 1 d D U P B 2
H16C H 0.2595 0.2956 0.2048 0.152 Uiso 0.482(9) 1 calc R U P B 2
H16D H 0.2133 0.3721 0.2829 0.152 Uiso 0.482(9) 1 calc R U P B 2
C17' C 0.2897(15) 0.4373(13) 0.1602(14) 0.121(5) Uani 0.482(9) 1 d D U P B 2
H17C H 0.3202 0.4123 0.0969 0.146 Uiso 0.482(9) 1 calc R U P B 2
H17D H 0.2282 0.4713 0.1426 0.146 Uiso 0.482(9) 1 calc R U P B 2
C18' C 0.3555(13) 0.4959(12) 0.2152(12) 0.141(6) Uani 0.482(9) 1 d D U P B 2
H18C H 0.4049 0.5223 0.1674 0.170 Uiso 0.482(9) 1 calc R U P B 2
H18D H 0.3184 0.5497 0.2451 0.170 Uiso 0.482(9) 1 calc R U P B 2
O2 O 0.5862(12) 0.3668(8) 0.3972(12) 0.072(3) Uani 0.588(8) 1 d D U P B 1
C19 C 0.5440(8) 0.2678(5) 0.3958(9) 0.117(3) Uani 0.588(8) 1 d D U P B 1
H19A H 0.5375 0.2446 0.3247 0.141 Uiso 0.588(8) 1 calc R U P B 1
H19B H 0.4783 0.2668 0.4285 0.141 Uiso 0.588(8) 1 calc R U P B 1
C20 C 0.6170(16) 0.2056(12) 0.4561(19) 0.182(7) Uani 0.588(8) 1 d D U P B 1
H20A H 0.5846 0.1753 0.5155 0.219 Uiso 0.588(8) 1 calc R U P B 1
H20B H 0.6460 0.1558 0.4121 0.219 Uiso 0.588(8) 1 calc R U P B 1
C21 C 0.6983(14) 0.2796(12) 0.4919(16) 0.195(7) Uani 0.588(8) 1 d D U P B 1
H21A H 0.6839 0.3032 0.5617 0.234 Uiso 0.588(8) 1 calc R U P B 1
H21B H 0.7645 0.2502 0.4917 0.234 Uiso 0.588(8) 1 calc R U P B 1
C22 C 0.6930(7) 0.3583(8) 0.4160(11) 0.135(4) Uani 0.588(8) 1 d D U P B 1
H22A H 0.7203 0.4178 0.4445 0.162 Uiso 0.588(8) 1 calc R U P B 1
H22B H 0.7288 0.3419 0.3525 0.162 Uiso 0.588(8) 1 calc R U P B 1
O2' O 0.583(2) 0.3709(14) 0.4181(18) 0.084(5) Uani 0.412(8) 1 d D U P B 2
C19' C 0.6240(16) 0.3207(11) 0.3309(11) 0.129(6) Uani 0.412(8) 1 d D U P B 2
H19C H 0.6856 0.3512 0.3071 0.155 Uiso 0.412(8) 1 calc R U P B 2
H19D H 0.5766 0.3180 0.2734 0.155 Uiso 0.412(8) 1 calc R U P B 2
C20' C 0.644(2) 0.2218(13) 0.3744(16) 0.170(7) Uani 0.412(8) 1 d D U P B 2
H20C H 0.7074 0.1969 0.3486 0.203 Uiso 0.412(8) 1 calc R U P B 2
H20D H 0.5908 0.1774 0.3545 0.203 Uiso 0.412(8) 1 calc R U P B 2
C21' C 0.647(3) 0.2338(17) 0.4948(17) 0.152(8) Uani 0.412(8) 1 d D U P B 2
H21C H 0.6008 0.1899 0.5285 0.182 Uiso 0.412(8) 1 calc R U P B 2
H21D H 0.7146 0.2216 0.5213 0.182 Uiso 0.412(8) 1 calc R U P B 2
C22' C 0.6193(14) 0.3307(9) 0.5115(9) 0.114(5) Uani 0.412(8) 1 d D U P B 2
H22C H 0.5678 0.3337 0.5649 0.136 Uiso 0.412(8) 1 calc R U P B 2
H22D H 0.6770 0.3675 0.5354 0.136 Uiso 0.412(8) 1 calc R U P B 2

loop_
_atom_site_aniso_label
_atom_site_aniso_U_11
_atom_site_aniso_U_22
_atom_site_aniso_U_33
_atom_site_aniso_U_23
_atom_site_aniso_U_13
_atom_site_aniso_U_12
Mg1 0.0506(7) 0.0691(9) 0.0305(6) 0.000 0.000 -0.0057(6)
S1 0.127(7) 0.152(8) 0.0128(16) 0.000 0.000 -0.057(5)
S1' 0.096(4) 0.123(5) 0.030(2) -0.023(2) 0.007(2) -0.033(3)
S2 0.0598(5) 0.1050(7) 0.0330(3) 0.0055(4) 0.0002(4) -0.0349(5)
N1 0.0752(19) 0.122(3) 0.0284(12) 0.0015(13) -0.0026(12) -0.0512(19)
C1 0.097(4) 0.148(5) 0.035(2) 0.000 0.000 -0.066(4)
C2 0.0582(19) 0.092(3) 0.0273(12) 0.0034(13) -0.0036(12) -0.0260(17)
C3 0.072(2) 0.107(3) 0.0329(14) -0.0022(18) -0.0096(15) -0.037(2)
C4 0.089(3) 0.095(3) 0.062(2) 0.011(2) -0.020(2) -0.030(3)
C5 0.075(3) 0.127(5) 0.095(3) 0.011(3) -0.034(3) -0.019(3)
C6 0.078(3) 0.122(4) 0.096(3) -0.008(3) -0.033(3) -0.034(3)
C7 0.086(3) 0.108(3) 0.069(3) -0.020(2) -0.009(2) -0.028(3)
C8 0.070(3) 0.120(4) 0.0441(18) -0.009(2) -0.0027(16) -0.030(2)
C9 0.069(3) 0.155(5) 0.084(3) -0.026(3) -0.005(2) -0.014(3)
C10 0.107(4) 0.171(6) 0.124(5) 0.012(5) -0.007(4) 0.018(4)
C11 0.127(5) 0.369(13) 0.103(5) -0.050(7) 0.027(5) 0.055(8)
C12 0.066(10) 0.123(9) 0.114(8) 0.015(6) -0.028(7) -0.044(7)
C13 0.107(10) 0.127(13) 0.155(15) 0.010(13) 0.001(10) 0.004(9)
C14 0.24(3) 0.139(11) 0.160(13) 0.059(10) -0.032(17) 0.035(18)
C12' 0.058(11) 0.085(9) 0.103(9) 0.026(7) -0.037(8) -0.028(6)
C13' 0.19(3) 0.092(15) 0.112(14) 0.002(12) 0.029(15) 0.024(18)
C14' 0.125(17) 0.119(12) 0.116(11) 0.047(10) 0.003(12) 0.020(12)
O1 0.057(5) 0.080(7) 0.046(5) 0.008(5) -0.011(4) -0.011(5)
C15 0.070(6) 0.273(15) 0.085(6) -0.034(9) -0.008(4) -0.042(9)
C16 0.080(6) 0.199(14) 0.105(9) -0.011(10) -0.044(6) -0.011(8)
C17 0.148(10) 0.148(11) 0.084(7) -0.027(8) -0.022(7) -0.046(9)
C18 0.104(7) 0.247(14) 0.055(5) -0.046(8) -0.011(5) -0.010(8)
O1' 0.071(7) 0.090(8) 0.029(4) -0.020(4) -0.002(4) -0.010(5)
C15' 0.167(11) 0.096(7) 0.137(10) 0.003(7) -0.096(9) -0.043(7)
C16' 0.106(9) 0.129(10) 0.145(12) -0.003(8) -0.040(8) -0.042(8)
C17' 0.130(13) 0.151(12) 0.083(9) 0.009(9) -0.054(8) -0.020(10)
C18' 0.163(12) 0.157(10) 0.104(8) 0.040(8) -0.078(8) -0.057(9)
O2 0.071(5) 0.075(5) 0.070(7) 0.014(4) 0.010(4) 0.011(4)
C19 0.145(7) 0.060(4) 0.148(8) -0.003(5) 0.053(6) 0.006(4)
C20 0.264(16) 0.116(9) 0.167(17) 0.029(10) 0.039(13) 0.075(8)
C21 0.236(15) 0.156(12) 0.193(14) 0.003(10) -0.061(12) 0.115(10)
C22 0.098(6) 0.152(8) 0.156(10) -0.034(7) -0.027(7) 0.046(5)
O2' 0.088(9) 0.098(8) 0.065(8) 0.006(5) 0.007(6) 0.024(6)
C19' 0.173(14) 0.139(10) 0.076(7) -0.006(7) 0.002(9) 0.060(11)
C20' 0.243(17) 0.130(10) 0.136(11) -0.018(9) 0.020(14) 0.100(12)
C21' 0.23(2) 0.114(13) 0.109(11) 0.032(11) 0.036(14) 0.055(15)
C22' 0.166(12) 0.106(8) 0.068(6) 0.012(5) -0.009(8) 0.059(9)

loop_
_atom_type_symbol
_atom_type_description
_atom_type_scat_dispersion_real
_atom_type_scat_dispersion_imag
_atom_type_scat_source
C C 0.0033 0.0016 'International Tables Vol C Tables 4.2.6.8 and 6.1.1.4'
H H 0.0000 0.0000 'International Tables Vol C Tables 4.2.6.8 and 6.1.1.4'
Mg Mg 0.0486 0.0363 'International Tables Vol C Tables 4.2.6.8 and 6.1.1.4'
N N 0.0061 0.0033 'International Tables Vol C Tables 4.2.6.8 and 6.1.1.4'
S S 0.1246 0.1234 'International Tables Vol C Tables 4.2.6.8 and 6.1.1.4'
O O 0.0106 0.0060 'International Tables Vol C Tables 4.2.6.8 and 6.1.1.4'

loop_
_geom_angle_atom_site_label_1
_geom_angle_atom_site_label_2
_geom_angle_atom_site_label_3
_geom_angle
_geom_angle_site_symmetry_1
_geom_angle_site_symmetry_3
O2' Mg1 O2' 178.5(13) 2_665 .
O2' Mg1 O1' 89.4(9) 2_665 2_665
O2' Mg1 O1' 89.5(11) . 2_665
O2' Mg1 O1' 89.5(11) 2_665 .
O2' Mg1 O1' 89.3(9) . .
O1' Mg1 O1' 85.9(8) 2_665 .
O2 Mg1 O2 164.5(8) . 2_665
O2 Mg1 O1 87.6(7) . .
O2 Mg1 O1 81.8(8) 2_665 .
O2 Mg1 O1 81.8(8) . 2_665
O2 Mg1 O1 87.6(7) 2_665 2_665
O1 Mg1 O1 93.3(7) . 2_665
O2' Mg1 S2 88.6(9) 2_665 .
O2' Mg1 S2 92.5(6) . .
O1' Mg1 S2 92.2(4) 2_665 .
O1' Mg1 S2 177.3(6) . .
O2 Mg1 S2 97.2(3) . .
O2 Mg1 S2 93.8(5) 2_665 .
O1 Mg1 S2 175.0(6) . .
O1 Mg1 S2 88.6(4) 2_665 .
O2' Mg1 S2 92.5(6) 2_665 2_665
O2' Mg1 S2 88.6(9) . 2_665
O1' Mg1 S2 177.3(6) 2_665 2_665
O1' Mg1 S2 92.2(4) . 2_665
O2 Mg1 S2 93.8(5) . 2_665
O2 Mg1 S2 97.2(3) 2_665 2_665
O1 Mg1 S2 88.6(4) . 2_665
O1 Mg1 S2 175.1(6) 2_665 2_665
S2 Mg1 S2 89.82(5) . 2_665
C2 S2 Mg1 95.03(11) . .
C1 N1 C2 110.9(3) . .
C1 N1 C3 122.9(3) . .
C2 N1 C3 126.1(3) . .
N1 C1 N1 104.4(4) . 2_665
N1 C1 S1 127.82(19) . .
N1 C1 S1 127.82(19) 2_665 .
N1 C1 S1' 124.9(4) . .
N1 C1 S1' 125.3(4) 2_665 .
N1 C1 S1' 125.3(4) . 2_665
N1 C1 S1' 124.9(4) 2_665 2_665
C2 C2 N1 106.91(17) 2_665 .
C2 C2 S2 130.06(10) 2_665 .
N1 C2 S2 123.0(2) . .
C8 C3 C4 122.7(3) . .
C8 C3 N1 118.5(4) . .
C4 C3 N1 118.8(4) . .
C3 C4 C5 117.0(5) . .
C3 C4 C12' 112.9(12) . .
C5 C4 C12' 129.9(12) . .
C3 C4 C12 129.5(10) . .
C5 C4 C12 113.5(10) . .
C4 C5 C6 121.7(5) . .
C7 C6 C5 120.4(4) . .
C6 C7 C8 121.5(5) . .
C3 C8 C7 116.7(4) . .
C3 C8 C9 124.4(4) . .
C7 C8 C9 118.9(5) . .
C10 C9 C8 112.9(4) . .
C10 C9 C11 113.1(7) . .
C8 C9 C11 110.5(5) . .
C13 C12 C14 111.3(15) . .
C13 C12 C4 116.2(17) . .
C14 C12 C4 116.4(17) . .
C13' C12' C14' 113.6(19) . .
C13' C12' C4 104(2) . .
C14' C12' C4 106.3(18) . .
C18 O1 C15 105.4(8) . .
C18 O1 Mg1 128.5(10) . .
C15 O1 Mg1 126.0(10) . .
O1 C15 C16 104.9(10) . .
C17 C16 C15 100.7(11) . .
C16 C17 C18 96.6(10) . .
O1 C18 C17 108.6(10) . .
C18' O1' C15' 104.8(10) . .
C18' O1' Mg1 129.3(14) . .
C15' O1' Mg1 123.8(11) . .
O1' C15' C16' 109.1(12) . .
C17' C16' C15' 104.0(11) . .
C18' C17' C16' 100.9(10) . .
O1' C18' C17' 112.6(12) . .
C22 O2 C19 107.5(8) . .
C22 O2 Mg1 124.2(9) . .
C19 O2 Mg1 125.4(10) . .
O2 C19 C20 106.0(10) . .
C21 C20 C19 103.0(11) . .
C22 C21 C20 105.0(13) . .
O2 C22 C21 102.7(12) . .
C19' O2' C22' 109.9(11) . .
C19' O2' Mg1 128.8(15) . .
C22' O2' Mg1 120.5(13) . .
O2' C19' C20' 102.7(14) . .
C19' C20' C21' 106.1(14) . .
C22' C21' C20' 104.2(14) . .
O2' C22' C21' 109.8(14) . .

loop_
_geom_bond_atom_site_label_1
_geom_bond_atom_site_label_2
_geom_bond_distance
_geom_bond_site_symmetry_2
Mg1 O2' 2.093(13) 2_665
Mg1 O2' 2.093(13) .
Mg1 O1' 2.139(10) 2_665
Mg1 O1' 2.139(10) .
Mg1 O2 2.187(9) .
Mg1 O2 2.187(9) 2_665
Mg1 O1 2.143(9) .
Mg1 O1 2.143(9) 2_665
Mg1 S2 2.5339(12) .
Mg1 S2 2.5339(12) 2_665
S1 C1 1.721(7) .
S1' C1 1.671(11) .
S2 C2 1.724(3) .
N1 C1 1.378(4) .
N1 C2 1.404(4) .
N1 C3 1.425(4) .
C1 N1 1.378(4) 2_665
C1 S1' 1.671(11) 2_665
C2 C2 1.360(6) 2_665
C3 C8 1.390(7) .
C3 C4 1.387(6) .
C4 C5 1.394(6) .
C4 C12' 1.514(16) .
C4 C12 1.528(13) .
C5 C6 1.363(8) .
C6 C7 1.343(7) .
C7 C8 1.413(6) .
C8 C9 1.489(7) .
C9 C10 1.499(9) .
C9 C11 1.524(8) .
C12 C13 1.509(15) .
C12 C14 1.512(15) .
C12' C13' 1.48(2) .
C12' C14' 1.509(18) .
O1 C18 1.453(14) .
O1 C15 1.410(15) .
C15 C16 1.464(14) .
C16 C17 1.529(14) .
C17 C18 1.450(13) .
O1' C18' 1.45(2) .
O1' C15' 1.377(19) .
C15' C16' 1.446(16) .
C16' C17' 1.522(17) .
C17' C18' 1.385(16) .
O2 C22 1.445(15) .
O2 C19 1.479(15) .
C19 C20 1.510(16) .
C20 C21 1.557(18) .
C21 C22 1.460(17) .
O2' C19' 1.43(2) .
O2' C22' 1.41(2) .
C19' C20' 1.50(2) .
C20' C21' 1.55(2) .
C21' C22' 1.40(2) .

loop_
_geom_torsion_atom_site_label_1
_geom_torsion_atom_site_label_2
_geom_torsion_atom_site_label_3
_geom_torsion_atom_site_label_4
_geom_torsion
_geom_torsion_site_symmetry_1
_geom_torsion_site_symmetry_4
C1 S1 S1' S1' 0.00(3) . 2_665
S1' S1 S1' C1 0.001(13) 2_665 .
C2 N1 C1 N1 -0.4(2) . 2_665
C3 N1 C1 N1 178.0(5) . 2_665
C2 N1 C1 S1 179.6(2) . .
C3 N1 C1 S1 -2.0(5) . .
C2 N1 C1 S1' 154.6(5) . .
C3 N1 C1 S1' -27.1(7) . .
C2 N1 C1 S1' -155.2(5) . 2_665
C3 N1 C1 S1' 23.1(6) . 2_665
S1' S1 C1 N1 -89.3(12) . .
S1' S1 C1 N1 90.7(12) 2_665 .
S1' S1 C1 N1 90.7(12) . 2_665
S1' S1 C1 N1 -89.3(12) 2_665 2_665
S1' S1 C1 S1' 180.001(8) 2_665 .
S1' S1 C1 S1' 179.999(10) . 2_665
S1 S1' C1 N1 105.7(11) . .
S1' S1' C1 N1 105.7(11) 2_665 .
S1 S1' C1 N1 -104.5(11) . 2_665
S1' S1' C1 N1 -104.5(11) 2_665 2_665
S1' S1' C1 S1 0.000(6) 2_665 .
S1 S1' C1 S1' 0.000(8) . 2_665
C1 N1 C2 C2 1.1(6) . 2_665
C3 N1 C2 C2 -177.2(4) . 2_665
C1 N1 C2 S2 -179.7(2) . .
C3 N1 C2 S2 2.0(6) . .
Mg1 S2 C2 C2 -0.3(6) . 2_665
Mg1 S2 C2 N1 -179.3(3) . .
C1 N1 C3 C8 -87.3(4) . .
C2 N1 C3 C8 90.8(5) . .
C1 N1 C3 C4 92.9(4) . .
C2 N1 C3 C4 -89.0(5) . .
C8 C3 C4 C5 2.0(6) . .
N1 C3 C4 C5 -178.2(4) . .
C8 C3 C4 C12' 176.6(11) . .
N1 C3 C4 C12' -3.6(11) . .
C8 C3 C4 C12 -177.4(10) . .
N1 C3 C4 C12 2.4(11) . .
C3 C4 C5 C6 -0.7(8) . .
C12' C4 C5 C6 -174.1(13) . .
C12 C4 C5 C6 178.8(9) . .
C4 C5 C6 C7 -1.3(9) . .
C5 C6 C7 C8 2.0(8) . .
C4 C3 C8 C7 -1.4(5) . .
N1 C3 C8 C7 178.8(3) . .
C4 C3 C8 C9 178.1(4) . .
N1 C3 C8 C9 -1.7(6) . .
C6 C7 C8 C3 -0.7(7) . .
C6 C7 C8 C9 179.8(5) . .
C3 C8 C9 C10 -116.8(5) . .
C7 C8 C9 C10 62.7(6) . .
C3 C8 C9 C11 115.5(6) . .
C7 C8 C9 C11 -65.0(8) . .
C3 C4 C12 C13 106(2) . .
C5 C4 C12 C13 -73(2) . .
C3 C4 C12 C14 -119.3(16) . .
C5 C4 C12 C14 61.3(16) . .
C3 C4 C12' C13' 130(2) . .
C5 C4 C12' C13' -56(2) . .
C3 C4 C12' C14' -109.6(12) . .
C5 C4 C12' C14' 64.0(18) . .
C18 O1 C15 C16 -20(2) . .
Mg1 O1 C15 C16 156.8(14) . .
O1 C15 C16 C17 43(2) . .
C15 C16 C17 C18 -46.8(19) . .
C15 O1 C18 C17 -12(2) . .
Mg1 O1 C18 C17 171.5(14) . .
C16 C17 C18 O1 36(2) . .
C18' O1' C15' C16' -13(2) . .
Mg1 O1' C15' C16' 151.8(15) . .
O1' C15' C16' C17' 26(2) . .
C15' C16' C17' C18' -28(2) . .
C15' O1' C18' C17' -7(3) . .
Mg1 O1' C18' C17' -170.6(16) . .
C16' C17' C18' O1' 22(3) . .
C22 O2 C19 C20 22.6(18) . .
Mg1 O2 C19 C20 -138.5(13) . .
O2 C19 C20 C21 2(2) . .
C19 C20 C21 C22 -25(2) . .
C19 O2 C22 C21 -38.6(15) . .
Mg1 O2 C22 C21 122.8(13) . .
C20 C21 C22 O2 38.8(18) . .
C22' O2' C19' C20' 28(3) . .
Mg1 O2' C19' C20' -163(2) . .
O2' C19' C20' C21' -20(3) . .
C19' C20' C21' C22' 6(3) . .
C19' O2' C22' C21' -25(3) . .
Mg1 O2' C22' C21' 164(2) . .
C20' C21' C22' O2' 11(3) . .
